data_7011028
loop_
_publ_author_name
'Allan Bashall'
'Andrew D. Bond'
'Alexander D. Hopkins'
'Sara J. Kidd'
'Mary McPartlin'
'Alexander Steiner'
'Robert Wolf'
'Anthony D. Woods'
'Dominic S. Wright'

_publ_section_title
;
 Synthesis, structures and coordination behaviour of [As(NR)3]3&#x2212;
 trianions
;
_journal_issue 3
_journal_name_full 'J. Chem. Soc., Dalton Trans.'
_journal_page_first 343
_journal_page_last 351
_journal_paper_doi 10.1039/b106913f
_journal_year 2002
_chemical_formula_moiety 'C54 H74 As2 Li6 N10 O6'
_chemical_formula_sum 'C54 H74 As2 Li6 N10 O6'
_chemical_formula_weight 1150.71
_space_group_IT_number 14
_symmetry_cell_setting monoclinic
_symmetry_space_group_name_Hall '-P 2yn'
_symmetry_space_group_name_H-M 'P 1 21/n 1'
_atom_sites_solution_hydrogens geom
_atom_sites_solution_primary direct
_atom_sites_solution_secondary difmap
_cell_angle_alpha 90.00
_cell_angle_beta 101.239(2)
_cell_angle_gamma 90.00
_cell_formula_units_Z 2
_cell_length_a 14.1001(5)
_cell_length_b 12.9517(3)
_cell_length_c 15.8827(5)
_cell_measurement_reflns_used 10874
_cell_measurement_temperature 180(2)
_cell_measurement_theta_max 27.48
_cell_measurement_theta_min 1.00
_cell_volume 2844.88(15)
_computing_cell_refinement 'HKL Scalepack (Otwinowski & Minor 1997)'
_computing_data_collection 'Collect (Nonius B.V. 1998)'
_computing_data_reduction
;
HKL Denzo and Scalepack (Otwinowski & Minor 1997)
;
_computing_publication_material 'SHELXL-97 (Sheldrick 1997)'
_computing_structure_refinement 'SHELXL-97 (Sheldrick 1997)'
_computing_structure_solution 'SIR-92 (Altomare et al. 1994)'
_diffrn_ambient_temperature 180(2)
_diffrn_measured_fraction_theta_full 0.991
_diffrn_measured_fraction_theta_max 0.991
_diffrn_measurement_device_type 'Nonius Kappa CCD'
_diffrn_measurement_method 'Thin slice \w and \f scans'
_diffrn_radiation_monochromator graphite
_diffrn_radiation_source 'fine-focus sealed tube'
_diffrn_radiation_type MoK\a
_diffrn_radiation_wavelength 0.71073
_diffrn_reflns_av_R_equivalents 0.0586
_diffrn_reflns_av_sigmaI/netI 0.0533
_diffrn_reflns_limit_h_max 18
_diffrn_reflns_limit_h_min 0
_diffrn_reflns_limit_k_max 16
_diffrn_reflns_limit_k_min -16
_diffrn_reflns_limit_l_max 20
_diffrn_reflns_limit_l_min -20
_diffrn_reflns_number 17280
_diffrn_reflns_theta_full 27.47
_diffrn_reflns_theta_max 27.47
_diffrn_reflns_theta_min 3.54
_diffrn_standards_number 0
_exptl_absorpt_coefficient_mu 1.231
_exptl_absorpt_correction_T_max 0.801
_exptl_absorpt_correction_T_min 0.600
_exptl_absorpt_correction_type multi-scan
_exptl_absorpt_process_details 'Sortav Blessing (1995)'
_exptl_crystal_density_diffrn 1.343
_exptl_crystal_density_method 'not measured'
_exptl_crystal_description block
_exptl_crystal_F_000 1200
_exptl_crystal_size_max 0.27
_exptl_crystal_size_mid 0.21
_exptl_crystal_size_min 0.18
_refine_diff_density_max 0.527
_refine_diff_density_min -0.362
_refine_diff_density_rms 0.060
_refine_ls_extinction_method none
_refine_ls_goodness_of_fit_ref 1.032
_refine_ls_hydrogen_treatment mixed
_refine_ls_matrix_type full
_refine_ls_number_parameters 359
_refine_ls_number_reflns 6470
_refine_ls_number_restraints 0
_refine_ls_restrained_S_all 1.032
_refine_ls_R_factor_all 0.0482
_refine_ls_R_factor_gt 0.0351
_refine_ls_shift/su_max 0.002
_refine_ls_shift/su_mean 0.000
_refine_ls_structure_factor_coef Fsqd
_refine_ls_weighting_details 'calc w=1/[\s^2^(Fo^2^)+(0.0350P)^2^+1.1053P] where P=(Fo^2^+2Fc^2^)/3'
_refine_ls_weighting_scheme calc
_refine_ls_wR_factor_gt 0.0824
_refine_ls_wR_factor_ref 0.0884
_reflns_number_gt 5280
_reflns_number_total 6470
_reflns_threshold_expression >2sigma(I)
_cod_data_source_file b106913f.txt
_cod_data_source_block dw0103
_cod_original_sg_symbol_H-M P2(1)/n
_cod_database_code 7011028

loop_
_symmetry_equiv_pos_as_xyz
'x, y, z'
'-x+1/2, y+1/2, -z+1/2'
'-x, -y, -z'
'x-1/2, -y-1/2, z-1/2'

loop_
_atom_site_label
_atom_site_type_symbol
_atom_site_fract_x
_atom_site_fract_y
_atom_site_fract_z
_atom_site_U_iso_or_equiv
_atom_site_adp_type
_atom_site_occupancy
_atom_site_symmetry_multiplicity
_atom_site_calc_flag
_atom_site_refinement_flags
_atom_site_disorder_assembly
_atom_site_disorder_group
As1 As 0.093969(14) 0.597668(14) 0.134413(12) 0.02352(7) Uani 1 1 d . . .
O1 O 0.21829(10) 0.46844(11) -0.08125(9) 0.0311(3) Uani 1 1 d . . .
O2 O -0.15759(10) 0.73278(11) -0.05359(9) 0.0301(3) Uani 1 1 d . . .
O3 O 0.01642(12) 0.27697(11) 0.17561(10) 0.0400(4) Uani 1 1 d . . .
N1 N 0.15386(11) 0.55768(12) 0.04476(10) 0.0239(3) Uani 1 1 d . . .
N2 N -0.00315(11) 0.66319(12) 0.05335(10) 0.0250(3) Uani 1 1 d . . .
N3 N 0.03044(12) 0.47446(12) 0.14657(10) 0.0259(3) Uani 1 1 d . . .
N4 N 0.24773(13) 0.75880(13) -0.07618(12) 0.0351(4) Uani 1 1 d . . .
N5 N 0.18330(13) 0.85533(14) 0.06780(12) 0.0356(4) Uani 1 1 d . . .
Li1 Li 0.0857(2) 0.4829(3) -0.0600(2) 0.0283(7) Uani 1 1 d . . .
Li2 Li 0.1457(3) 0.7085(3) 0.0010(2) 0.0342(8) Uani 1 1 d . . .
Li3 Li 0.0553(3) 0.3583(3) 0.0744(2) 0.0326(8) Uani 1 1 d . . .
C1 C 0.24474(13) 0.51357(14) 0.06538(12) 0.0241(4) Uani 1 1 d . . .
C2 C 0.28246(14) 0.46629(15) -0.00234(13) 0.0279(4) Uani 1 1 d . . .
C3 C 0.37400(16) 0.42471(17) 0.00922(16) 0.0375(5) Uani 1 1 d . . .
H3 H 0.3969 0.3959 -0.0381 0.045 Uiso 1 1 calc R . .
C4 C 0.43289(17) 0.42513(18) 0.09072(17) 0.0437(6) Uani 1 1 d . . .
H4 H 0.4964 0.3975 0.0992 0.052 Uiso 1 1 calc R . .
C5 C 0.39806(16) 0.46602(17) 0.15882(15) 0.0393(5) Uani 1 1 d . . .
H5 H 0.4372 0.4647 0.2147 0.047 Uiso 1 1 calc R . .
C6 C 0.30571(14) 0.50932(15) 0.14642(14) 0.0311(4) Uani 1 1 d . . .
H6 H 0.2834 0.5368 0.1945 0.037 Uiso 1 1 calc R . .
C7 C 0.24862(18) 0.42291(18) -0.15379(14) 0.0389(5) Uani 1 1 d . . .
H7A H 0.3075 0.4573 -0.1634 0.058 Uiso 1 1 calc R . .
H7B H 0.1974 0.4309 -0.2048 0.058 Uiso 1 1 calc R . .
H7C H 0.2618 0.3493 -0.1428 0.058 Uiso 1 1 calc R . .
C8 C -0.06253(14) 0.73221(13) 0.08595(12) 0.0240(4) Uani 1 1 d . . .
C9 C -0.14710(14) 0.76930(14) 0.02985(13) 0.0258(4) Uani 1 1 d . . .
C10 C -0.21302(15) 0.83434(15) 0.05619(14) 0.0317(5) Uani 1 1 d . . .
H10 H -0.2696 0.8547 0.0168 0.038 Uiso 1 1 calc R . .
C11 C -0.19692(16) 0.87049(16) 0.14085(15) 0.0344(5) Uani 1 1 d . . .
H11 H -0.2420 0.9154 0.1594 0.041 Uiso 1 1 calc R . .
C12 C -0.11437(15) 0.83962(15) 0.19675(14) 0.0326(5) Uani 1 1 d . . .
H12 H -0.1017 0.8652 0.2539 0.039 Uiso 1 1 calc R . .
C13 C -0.04918(15) 0.77137(15) 0.17059(13) 0.0278(4) Uani 1 1 d . . .
H13 H 0.0062 0.7504 0.2111 0.033 Uiso 1 1 calc R . .
C14 C -0.24188(16) 0.76264(18) -0.11450(14) 0.0383(5) Uani 1 1 d . . .
H14A H -0.2405 0.7304 -0.1701 0.057 Uiso 1 1 calc R . .
H14B H -0.2430 0.8379 -0.1209 0.057 Uiso 1 1 calc R . .
H14C H -0.2999 0.7401 -0.0942 0.057 Uiso 1 1 calc R . .
C15 C 0.01509(14) 0.44693(16) 0.22693(12) 0.0271(4) Uani 1 1 d . . .
C16 C 0.00654(15) 0.34058(17) 0.24434(14) 0.0332(5) Uani 1 1 d . . .
C17 C -0.01255(17) 0.3036(2) 0.32103(15) 0.0435(6) Uani 1 1 d . . .
H17 H -0.0181 0.2314 0.3296 0.052 Uiso 1 1 calc R . .
C18 C -0.02371(17) 0.3729(2) 0.38594(15) 0.0470(6) Uani 1 1 d . . .
H18 H -0.0378 0.3485 0.4385 0.056 Uiso 1 1 calc R . .
C19 C -0.01391(17) 0.4765(2) 0.37243(14) 0.0445(6) Uani 1 1 d . . .
H19 H -0.0198 0.5239 0.4167 0.053 Uiso 1 1 calc R . .
C20 C 0.00454(16) 0.51343(18) 0.29509(14) 0.0370(5) Uani 1 1 d . . .
H20 H 0.0103 0.5858 0.2878 0.044 Uiso 1 1 calc R . .
C21 C 0.0354(2) 0.16976(18) 0.19411(19) 0.0534(7) Uani 1 1 d . . .
H21A H -0.0228 0.1369 0.2069 0.080 Uiso 1 1 calc R . .
H21B H 0.0884 0.1631 0.2438 0.080 Uiso 1 1 calc R . .
H21C H 0.0534 0.1360 0.1443 0.080 Uiso 1 1 calc R . .
C31 C 0.25524(17) 0.87105(17) -0.06089(16) 0.0412(6) Uani 1 1 d . . .
H31A H 0.1967 0.9054 -0.0935 0.049 Uiso 1 1 calc R . .
H31B H 0.3119 0.8982 -0.0820 0.049 Uiso 1 1 calc R . .
C32 C 0.26557(17) 0.89590(17) 0.03292(17) 0.0410(6) Uani 1 1 d . . .
H32A H 0.3264 0.8655 0.0650 0.049 Uiso 1 1 calc R . .
H32B H 0.2693 0.9717 0.0409 0.049 Uiso 1 1 calc R . .
C33 C 0.34064(18) 0.70989(18) -0.03968(18) 0.0485(6) Uani 1 1 d . . .
H33A H 0.3929 0.7464 -0.0597 0.073 Uiso 1 1 calc R . .
H33B H 0.3395 0.6376 -0.0581 0.073 Uiso 1 1 calc R . .
H33C H 0.3514 0.7130 0.0231 0.073 Uiso 1 1 calc R . .
C34 C 0.2267(2) 0.7397(2) -0.16826(17) 0.0552(7) Uani 1 1 d . . .
H34A H 0.2799 0.7660 -0.1937 0.083 Uiso 1 1 calc R . .
H34B H 0.1666 0.7749 -0.1942 0.083 Uiso 1 1 calc R . .
H34C H 0.2195 0.6653 -0.1788 0.083 Uiso 1 1 calc R . .
C35 C 0.2110(2) 0.8526(2) 0.16167(17) 0.0617(8) Uani 1 1 d . . .
H35A H 0.2309 0.9217 0.1832 0.093 Uiso 1 1 calc R . .
H35B H 0.2648 0.8043 0.1786 0.093 Uiso 1 1 calc R . .
H35C H 0.1557 0.8299 0.1860 0.093 Uiso 1 1 calc R . .
C36 C 0.09923(18) 0.92333(18) 0.0435(2) 0.0517(7) Uani 1 1 d . . .
H36A H 0.1154 0.9925 0.0669 0.078 Uiso 1 1 calc R . .
H36B H 0.0448 0.8957 0.0666 0.078 Uiso 1 1 calc R . .
H36C H 0.0813 0.9272 -0.0192 0.078 Uiso 1 1 calc R . .

loop_
_atom_site_aniso_label
_atom_site_aniso_U_11
_atom_site_aniso_U_22
_atom_site_aniso_U_33
_atom_site_aniso_U_23
_atom_site_aniso_U_13
_atom_site_aniso_U_12
As1 0.02557(11) 0.02477(11) 0.02000(11) -0.00224(7) 0.00390(8) 0.00212(8)
O1 0.0323(7) 0.0367(8) 0.0264(7) -0.0044(6) 0.0111(6) 0.0029(6)
O2 0.0313(8) 0.0323(7) 0.0254(7) -0.0008(6) 0.0019(6) 0.0084(6)
O3 0.0551(10) 0.0271(7) 0.0418(9) 0.0062(6) 0.0192(8) 0.0023(7)
N1 0.0230(8) 0.0268(8) 0.0225(8) 0.0006(6) 0.0058(6) 0.0037(7)
N2 0.0283(8) 0.0236(8) 0.0226(8) -0.0012(6) 0.0041(7) 0.0046(7)
N3 0.0323(9) 0.0255(8) 0.0201(8) 0.0019(6) 0.0060(7) 0.0011(7)
N4 0.0381(10) 0.0334(9) 0.0369(10) 0.0010(8) 0.0147(8) 0.0008(8)
N5 0.0348(10) 0.0320(9) 0.0416(11) -0.0028(8) 0.0113(8) -0.0002(8)
Li1 0.0273(17) 0.0288(16) 0.0279(18) -0.0004(14) 0.0034(14) 0.0017(14)
Li2 0.040(2) 0.0306(17) 0.0331(19) 0.0041(15) 0.0089(16) 0.0019(15)
Li3 0.039(2) 0.0325(18) 0.0256(18) -0.0011(14) 0.0051(15) 0.0078(16)
C1 0.0248(9) 0.0207(9) 0.0278(10) -0.0003(7) 0.0075(8) -0.0007(7)
C2 0.0288(10) 0.0270(10) 0.0291(10) -0.0011(8) 0.0086(8) -0.0004(8)
C3 0.0327(12) 0.0392(12) 0.0443(13) -0.0047(10) 0.0163(10) 0.0032(9)
C4 0.0268(11) 0.0477(13) 0.0562(16) -0.0041(11) 0.0073(11) 0.0089(10)
C5 0.0325(11) 0.0410(12) 0.0406(13) -0.0045(10) -0.0020(10) 0.0049(10)
C6 0.0281(10) 0.0332(11) 0.0310(11) -0.0041(9) 0.0034(9) 0.0031(9)
C7 0.0469(14) 0.0439(12) 0.0304(12) -0.0062(10) 0.0184(10) 0.0007(10)
C8 0.0262(10) 0.0192(9) 0.0279(10) 0.0004(7) 0.0088(8) -0.0009(7)
C9 0.0308(10) 0.0221(9) 0.0253(10) 0.0009(7) 0.0073(8) -0.0009(8)
C10 0.0310(11) 0.0297(10) 0.0353(12) 0.0036(9) 0.0083(9) 0.0059(9)
C11 0.0381(12) 0.0290(10) 0.0399(12) -0.0008(9) 0.0169(10) 0.0068(9)
C12 0.0390(12) 0.0296(10) 0.0319(11) -0.0064(9) 0.0137(9) -0.0016(9)
C13 0.0278(10) 0.0293(10) 0.0267(10) -0.0028(8) 0.0064(8) -0.0005(8)
C14 0.0358(12) 0.0401(12) 0.0347(12) 0.0002(10) -0.0035(10) 0.0057(10)
C15 0.0223(9) 0.0362(11) 0.0223(10) 0.0038(8) 0.0030(8) 0.0056(8)
C16 0.0314(11) 0.0395(11) 0.0300(11) 0.0057(9) 0.0091(9) 0.0023(9)
C17 0.0390(13) 0.0527(14) 0.0398(13) 0.0172(11) 0.0102(10) -0.0019(11)
C18 0.0355(12) 0.0810(18) 0.0268(12) 0.0161(12) 0.0120(10) 0.0032(13)
C19 0.0381(12) 0.0709(17) 0.0260(11) 0.0019(11) 0.0099(10) 0.0144(12)
C20 0.0390(12) 0.0455(13) 0.0268(11) 0.0004(9) 0.0070(9) 0.0099(10)
C21 0.0597(17) 0.0300(12) 0.0745(19) 0.0134(12) 0.0236(15) 0.0058(11)
C31 0.0385(12) 0.0321(11) 0.0578(16) 0.0093(11) 0.0216(11) 0.0033(10)
C32 0.0344(12) 0.0302(11) 0.0608(16) -0.0063(10) 0.0151(11) -0.0036(9)
C33 0.0455(14) 0.0344(12) 0.0689(18) 0.0031(12) 0.0193(13) 0.0052(11)
C34 0.0593(17) 0.0679(17) 0.0431(15) -0.0052(13) 0.0213(13) -0.0002(14)
C35 0.0678(19) 0.0746(19) 0.0428(16) -0.0180(14) 0.0106(14) -0.0184(16)
C36 0.0425(14) 0.0372(13) 0.082(2) 0.0030(13) 0.0291(14) 0.0047(11)

loop_
_atom_type_symbol
_atom_type_description
_atom_type_scat_dispersion_real
_atom_type_scat_dispersion_imag
_atom_type_scat_source
C C 0.0033 0.0016 'International Tables Vol C Tables 4.2.6.8 and 6.1.1.4'
H H 0.0000 0.0000 'International Tables Vol C Tables 4.2.6.8 and 6.1.1.4'
Li Li -0.0003 0.0001 'International Tables Vol C Tables 4.2.6.8 and 6.1.1.4'
N N 0.0061 0.0033 'International Tables Vol C Tables 4.2.6.8 and 6.1.1.4'
O O 0.0106 0.0060 'International Tables Vol C Tables 4.2.6.8 and 6.1.1.4'
As As 0.0499 2.0058 'International Tables Vol C Tables 4.2.6.8 and 6.1.1.4'

loop_
_geom_angle_atom_site_label_1
_geom_angle_atom_site_label_2
_geom_angle_atom_site_label_3
_geom_angle
_geom_angle_site_symmetry_1
_geom_angle_site_symmetry_3
_geom_angle_publ_flag
N3 As1 N1 98.05(7) . . ?
N3 As1 N2 99.00(7) . . ?
N1 As1 N2 88.88(7) . . ?
N3 As1 Li2 136.72(9) . . ?
N1 As1 Li2 48.28(9) . . ?
N2 As1 Li2 60.65(9) . . ?
N3 As1 Li1 45.92(8) . 3_565 ?
N1 As1 Li1 94.70(8) . 3_565 ?
N2 As1 Li1 53.10(8) . 3_565 ?
Li2 As1 Li1 102.89(11) . 3_565 ?
C2 O1 C7 118.12(16) . . ?
C2 O1 Li1 108.58(15) . . ?
C7 O1 Li1 128.21(17) . . ?
C9 O2 C14 118.24(16) . . ?
C9 O2 Li3 115.17(15) . 3_565 ?
C14 O2 Li3 126.57(16) . 3_565 ?
C16 O3 C21 117.02(18) . . ?
C16 O3 Li3 112.74(15) . . ?
C21 O3 Li3 125.54(17) . . ?
C1 N1 As1 118.07(13) . . ?
C1 N1 Li1 105.65(15) . . ?
As1 N1 Li1 123.61(12) . . ?
C1 N1 Li2 117.27(16) . . ?
As1 N1 Li2 89.44(12) . . ?
Li1 N1 Li2 101.01(15) . . ?
C8 N2 As1 116.35(13) . . ?
C8 N2 Li3 109.35(16) . 3_565 ?
As1 N2 Li3 133.68(13) . 3_565 ?
C8 N2 Li1 99.77(14) . 3_565 ?
As1 N2 Li1 84.40(10) . 3_565 ?
Li3 N2 Li1 80.87(14) 3_565 3_565 ?
C8 N2 Li2 125.71(14) . . ?
As1 N2 Li2 77.64(10) . . ?
Li3 N2 Li2 82.13(14) 3_565 . ?
Li1 N2 Li2 134.48(13) 3_565 . ?
C15 N3 As1 118.87(13) . . ?
C15 N3 Li3 114.79(16) . . ?
As1 N3 Li3 116.90(13) . . ?
C15 N3 Li1 116.84(16) . 3_565 ?
As1 N3 Li1 92.20(11) . 3_565 ?
Li3 N3 Li1 91.46(15) . 3_565 ?
C34 N4 C33 108.3(2) . . ?
C34 N4 C31 109.10(19) . . ?
C33 N4 C31 109.29(18) . . ?
C34 N4 Li2 119.35(18) . . ?
C33 N4 Li2 106.68(17) . . ?
C31 N4 Li2 103.75(16) . . ?
C35 N5 C36 108.9(2) . . ?
C35 N5 C32 108.5(2) . . ?
C36 N5 C32 109.96(18) . . ?
C35 N5 Li2 117.56(18) . . ?
C36 N5 Li2 106.65(18) . . ?
C32 N5 Li2 105.13(16) . . ?
O1 Li1 N3 125.82(18) . 3_565 ?
O1 Li1 N1 82.57(14) . . ?
N3 Li1 N1 129.37(18) 3_565 . ?
O1 Li1 N2 116.57(16) . 3_565 ?
N3 Li1 N2 84.37(13) 3_565 3_565 ?
N1 Li1 N2 122.70(17) . 3_565 ?
O1 Li1 C1 57.72(10) . . ?
N3 Li1 C1 155.53(17) 3_565 . ?
N1 Li1 C1 29.28(7) . . ?
N2 Li1 C1 116.81(14) 3_565 . ?
O1 Li1 C2 28.70(7) . . ?
N3 Li1 C2 152.47(17) 3_565 . ?
N1 Li1 C2 58.15(10) . . ?
N2 Li1 C2 114.70(14) 3_565 . ?
C1 Li1 C2 30.20(7) . . ?
O1 Li1 Li3 111.70(16) . . ?
N3 Li1 Li3 117.44(16) 3_565 . ?
N1 Li1 Li3 76.29(13) . . ?
N2 Li1 Li3 46.46(10) 3_565 . ?
C1 Li1 Li3 75.57(12) . . ?
C2 Li1 Li3 89.72(13) . . ?
O1 Li1 As1 134.98(16) . 3_565 ?
N3 Li1 As1 41.88(8) 3_565 3_565 ?
N1 Li1 As1 141.69(16) . 3_565 ?
N2 Li1 As1 42.50(7) 3_565 3_565 ?
C1 Li1 As1 156.58(14) . 3_565 ?
C2 Li1 As1 152.44(14) . 3_565 ?
Li3 Li1 As1 81.03(12) . 3_565 ?
O1 Li1 Li3 136.70(17) . 3_565 ?
N3 Li1 Li3 43.78(10) 3_565 3_565 ?
N1 Li1 Li3 86.08(14) . 3_565 ?
N2 Li1 Li3 104.72(15) 3_565 3_565 ?
C1 Li1 Li3 114.67(14) . 3_565 ?
C2 Li1 Li3 136.68(15) . 3_565 ?
Li3 Li1 Li3 105.81(14) . 3_565 ?
As1 Li1 Li3 70.86(11) 3_565 3_565 ?
O1 Li1 Li2 86.23(13) . . ?
N3 Li1 Li2 95.19(14) 3_565 . ?
N1 Li1 Li2 40.28(10) . . ?
N2 Li1 Li2 152.14(16) 3_565 . ?
C1 Li1 Li2 60.34(10) . . ?
C2 Li1 Li2 77.13(11) . . ?
Li3 Li1 Li2 112.11(15) . . ?
As1 Li1 Li2 130.40(13) 3_565 . ?
Li3 Li1 Li2 59.55(12) 3_565 . ?
O1 Li1 Li1 155.9(2) . 3_565 ?
N3 Li1 Li1 76.84(13) 3_565 3_565 ?
N1 Li1 Li1 75.44(14) . 3_565 ?
N2 Li1 Li1 69.42(12) 3_565 3_565 ?
C1 Li1 Li1 98.37(15) . 3_565 ?
C2 Li1 Li1 127.29(17) . 3_565 ?
Li3 Li1 Li1 53.76(12) . 3_565 ?
As1 Li1 Li1 66.25(10) 3_565 3_565 ?
Li3 Li1 Li1 52.05(11) 3_565 3_565 ?
Li2 Li1 Li1 83.32(14) . 3_565 ?
N1 Li2 N4 118.32(18) . . ?
N1 Li2 N5 131.61(19) . . ?
N4 Li2 N5 83.58(14) . . ?
N1 Li2 N2 70.03(12) . . ?
N4 Li2 N2 164.35(19) . . ?
N5 Li2 N2 100.63(15) . . ?
N1 Li2 As1 42.27(8) . . ?
N4 Li2 As1 153.06(17) . . ?
N5 Li2 As1 98.87(14) . . ?
N2 Li2 As1 41.71(7) . . ?
N1 Li2 Li3 81.22(14) . 3_565 ?
N4 Li2 Li3 123.01(17) . 3_565 ?
N5 Li2 Li3 124.59(17) . 3_565 ?
N2 Li2 Li3 42.60(10) . 3_565 ?
As1 Li2 Li3 77.62(11) . 3_565 ?
N1 Li2 Li1 38.71(10) . . ?
N4 Li2 Li1 105.89(15) . . ?
N5 Li2 Li1 168.91(18) . . ?
N2 Li2 Li1 71.82(11) . . ?
As1 Li2 Li1 70.07(10) . . ?
Li3 Li2 Li1 55.16(11) 3_565 . ?
O2 Li3 N3 142.0(2) 3_565 . ?
O2 Li3 N2 83.33(14) 3_565 3_565 ?
N3 Li3 N2 127.94(19) . 3_565 ?
O2 Li3 O3 98.06(16) 3_565 . ?
N3 Li3 O3 80.37(14) . . ?
N2 Li3 O3 126.96(19) 3_565 . ?
O2 Li3 Li1 89.52(15) 3_565 . ?
N3 Li3 Li1 94.32(15) . . ?
N2 Li3 Li1 52.67(11) 3_565 . ?
O3 Li3 Li1 172.35(18) . . ?
O2 Li3 Li1 163.51(19) 3_565 3_565 ?
N3 Li3 Li1 44.76(11) . 3_565 ?
N2 Li3 Li1 84.70(14) 3_565 3_565 ?
O3 Li3 Li1 98.19(15) . 3_565 ?
Li1 Li3 Li1 74.19(14) . 3_565 ?
O2 Li3 Li2 115.79(16) 3_565 3_565 ?
N3 Li3 Li2 101.11(16) . 3_565 ?
N2 Li3 Li2 55.27(12) 3_565 3_565 ?
O3 Li3 Li2 77.91(14) . 3_565 ?
Li1 Li3 Li2 97.89(14) . 3_565 ?
Li1 Li3 Li2 65.29(12) 3_565 3_565 ?
N1 C1 C6 127.41(17) . . ?
N1 C1 C2 117.57(17) . . ?
C6 C1 C2 115.02(17) . . ?
N1 C1 Li1 45.07(11) . . ?
C6 C1 Li1 159.35(16) . . ?
C2 C1 Li1 76.17(13) . . ?
C3 C2 O1 123.65(18) . . ?
C3 C2 C1 122.97(19) . . ?
O1 C2 C1 113.36(16) . . ?
C3 C2 Li1 158.68(17) . . ?
O1 C2 Li1 42.73(11) . . ?
C1 C2 Li1 73.63(13) . . ?
C2 C3 C4 119.7(2) . . ?
C2 C3 H3 120.2 . . ?
C4 C3 H3 120.2 . . ?
C5 C4 C3 119.4(2) . . ?
C5 C4 H4 120.3 . . ?
C3 C4 H4 120.3 . . ?
C4 C5 C6 120.6(2) . . ?
C4 C5 H5 119.7 . . ?
C6 C5 H5 119.7 . . ?
C5 C6 C1 122.2(2) . . ?
C5 C6 H6 118.9 . . ?
C1 C6 H6 118.9 . . ?
O1 C7 H7A 109.5 . . ?
O1 C7 H7B 109.5 . . ?
H7A C7 H7B 109.5 . . ?
O1 C7 H7C 109.5 . . ?
H7A C7 H7C 109.5 . . ?
H7B C7 H7C 109.5 . . ?
N2 C8 C13 127.26(18) . . ?
N2 C8 C9 118.32(17) . . ?
C13 C8 C9 114.42(17) . . ?
C10 C9 O2 123.06(18) . . ?
C10 C9 C8 123.20(18) . . ?
O2 C9 C8 113.74(16) . . ?
C9 C10 C11 120.2(2) . . ?
C9 C10 H10 119.9 . . ?
C11 C10 H10 119.9 . . ?
C12 C11 C10 118.69(19) . . ?
C12 C11 H11 120.7 . . ?
C10 C11 H11 120.7 . . ?
C11 C12 C13 121.0(2) . . ?
C11 C12 H12 119.5 . . ?
C13 C12 H12 119.5 . . ?
C12 C13 C8 122.45(19) . . ?
C12 C13 H13 118.8 . . ?
C8 C13 H13 118.8 . . ?
O2 C14 H14A 109.5 . . ?
O2 C14 H14B 109.5 . . ?
H14A C14 H14B 109.5 . . ?
O2 C14 H14C 109.5 . . ?
H14A C14 H14C 109.5 . . ?
H14B C14 H14C 109.5 . . ?
N3 C15 C20 127.49(19) . . ?
N3 C15 C16 117.80(18) . . ?
C20 C15 C16 114.70(18) . . ?
C17 C16 O3 123.4(2) . . ?
C17 C16 C15 123.2(2) . . ?
O3 C16 C15 113.36(17) . . ?
C16 C17 C18 119.7(2) . . ?
C16 C17 H17 120.1 . . ?
C18 C17 H17 120.1 . . ?
C19 C18 C17 118.9(2) . . ?
C19 C18 H18 120.5 . . ?
C17 C18 H18 120.5 . . ?
C18 C19 C20 121.2(2) . . ?
C18 C19 H19 119.4 . . ?
C20 C19 H19 119.4 . . ?
C19 C20 C15 122.2(2) . . ?
C19 C20 H20 118.9 . . ?
C15 C20 H20 118.9 . . ?
O3 C21 H21A 109.5 . . ?
O3 C21 H21B 109.5 . . ?
H21A C21 H21B 109.5 . . ?
O3 C21 H21C 109.5 . . ?
H21A C21 H21C 109.5 . . ?
H21B C21 H21C 109.5 . . ?
N4 C31 C32 111.36(18) . . ?
N4 C31 H31A 109.4 . . ?
C32 C31 H31A 109.4 . . ?
N4 C31 H31B 109.4 . . ?
C32 C31 H31B 109.4 . . ?
H31A C31 H31B 108.0 . . ?
N5 C32 C31 111.37(19) . . ?
N5 C32 H32A 109.4 . . ?
C31 C32 H32A 109.4 . . ?
N5 C32 H32B 109.4 . . ?
C31 C32 H32B 109.4 . . ?
H32A C32 H32B 108.0 . . ?
N4 C33 H33A 109.5 . . ?
N4 C33 H33B 109.5 . . ?
H33A C33 H33B 109.5 . . ?
N4 C33 H33C 109.5 . . ?
H33A C33 H33C 109.5 . . ?
H33B C33 H33C 109.5 . . ?
N4 C34 H34A 109.5 . . ?
N4 C34 H34B 109.5 . . ?
H34A C34 H34B 109.5 . . ?
N4 C34 H34C 109.5 . . ?
H34A C34 H34C 109.5 . . ?
H34B C34 H34C 109.5 . . ?
N5 C35 H35A 109.5 . . ?
N5 C35 H35B 109.5 . . ?
H35A C35 H35B 109.5 . . ?
N5 C35 H35C 109.5 . . ?
H35A C35 H35C 109.5 . . ?
H35B C35 H35C 109.5 . . ?
N5 C36 H36A 109.5 . . ?
N5 C36 H36B 109.5 . . ?
H36A C36 H36B 109.5 . . ?
N5 C36 H36C 109.5 . . ?
H36A C36 H36C 109.5 . . ?
H36B C36 H36C 109.5 . . ?

loop_
_geom_bond_atom_site_label_1
_geom_bond_atom_site_label_2
_geom_bond_distance
_geom_bond_site_symmetry_2
_geom_bond_publ_flag
As1 N3 1.8584(16) . ?
As1 N1 1.8648(15) . ?
As1 N2 1.8883(16) . ?
As1 Li2 2.772(4) . ?
As1 Li1 2.782(3) 3_565 ?
O1 C2 1.396(2) . ?
O1 C7 1.432(2) . ?
O1 Li1 1.972(4) . ?
O2 C9 1.387(2) . ?
O2 C14 1.432(2) . ?
O2 Li3 1.940(4) 3_565 ?
O3 C16 1.396(3) . ?
O3 C21 1.434(3) . ?
O3 Li3 2.083(4) . ?
N1 C1 1.383(2) . ?
N1 Li1 2.002(4) . ?
N1 Li2 2.069(4) . ?
N2 C8 1.392(2) . ?
N2 Li3 2.037(4) 3_565 ?
N2 Li1 2.235(4) 3_565 ?
N2 Li2 2.474(4) . ?
N3 C15 1.382(2) . ?
N3 Li3 1.965(4) . ?
N3 Li1 2.000(4) 3_565 ?
N4 C34 1.456(3) . ?
N4 C33 1.469(3) . ?
N4 C31 1.474(3) . ?
N4 Li2 2.165(4) . ?
N5 C35 1.466(3) . ?
N5 C36 1.467(3) . ?
N5 C32 1.476(3) . ?
N5 Li2 2.192(4) . ?
Li1 N3 2.000(4) 3_565 ?
Li1 N2 2.235(4) 3_565 ?
Li1 C1 2.723(4) . ?
Li1 C2 2.755(4) . ?
Li1 Li3 2.775(5) . ?
Li1 As1 2.782(3) 3_565 ?
Li1 Li3 2.839(5) 3_565 ?
Li1 Li2 3.142(5) . ?
Li1 Li1 3.386(7) 3_565 ?
Li2 Li3 2.982(5) 3_565 ?
Li3 O2 1.940(4) 3_565 ?
Li3 N2 2.037(4) 3_565 ?
Li3 Li1 2.839(5) 3_565 ?
Li3 Li2 2.982(5) 3_565 ?
C1 C6 1.403(3) . ?
C1 C2 1.428(3) . ?
C2 C3 1.377(3) . ?
C3 C4 1.395(3) . ?
C3 H3 0.9500 . ?
C4 C5 1.378(3) . ?
C4 H4 0.9500 . ?
C5 C6 1.396(3) . ?
C5 H5 0.9500 . ?
C6 H6 0.9500 . ?
C7 H7A 0.9800 . ?
C7 H7B 0.9800 . ?
C7 H7C 0.9800 . ?
C8 C13 1.415(3) . ?
C8 C9 1.426(3) . ?
C9 C10 1.378(3) . ?
C10 C11 1.400(3) . ?
C10 H10 0.9500 . ?
C11 C12 1.379(3) . ?
C11 H11 0.9500 . ?
C12 C13 1.396(3) . ?
C12 H12 0.9500 . ?
C13 H13 0.9500 . ?
C14 H14A 0.9800 . ?
C14 H14B 0.9800 . ?
C14 H14C 0.9800 . ?
C15 C20 1.414(3) . ?
C15 C16 1.415(3) . ?
C16 C17 1.383(3) . ?
C17 C18 1.399(4) . ?
C17 H17 0.9500 . ?
C18 C19 1.370(4) . ?
C18 H18 0.9500 . ?
C19 C20 1.389(3) . ?
C19 H19 0.9500 . ?
C20 H20 0.9500 . ?
C21 H21A 0.9800 . ?
C21 H21B 0.9800 . ?
C21 H21C 0.9800 . ?
C31 C32 1.503(3) . ?
C31 H31A 0.9900 . ?
C31 H31B 0.9900 . ?
C32 H32A 0.9900 . ?
C32 H32B 0.9900 . ?
C33 H33A 0.9800 . ?
C33 H33B 0.9800 . ?
C33 H33C 0.9800 . ?
C34 H34A 0.9800 . ?
C34 H34B 0.9800 . ?
C34 H34C 0.9800 . ?
C35 H35A 0.9800 . ?
C35 H35B 0.9800 . ?
C35 H35C 0.9800 . ?
C36 H36A 0.9800 . ?
C36 H36B 0.9800 . ?
C36 H36C 0.9800 . ?
